data_4120881
loop_
_publ_author_name
'Yingdong Lv'
'Christos E. Kefalidis'
'Jiliang Zhou'
'Laurent Maron'
'Xuebing Leng'
'Yaofeng Chen'

_publ_section_title
;
 Versatile Reactivity of a Four-Coordinate Scandium Phosphinidene Complex:
 Reduction, Addition, and CO Activation Reactions
;
_journal_name_full 'Journal of the American Chemical Society'
_journal_page_first 14784
_journal_page_last 14796
_journal_paper_doi 10.1021/ja406413d
_journal_volume 135
_journal_year 2013
_chemical_formula_sum 'C90 H136 N8 P2 Sc2'
_chemical_formula_weight 1481.93
_chemical_name_systematic
; 
 ? 
;
_space_group_IT_number 14
_symmetry_cell_setting monoclinic
_symmetry_space_group_name_Hall '-P 2yn'
_symmetry_space_group_name_H-M 'P 1 21/n 1'
_atom_sites_solution_hydrogens geom
_atom_sites_solution_primary direct
_atom_sites_solution_secondary difmap
_audit_creation_method SHELXL-97
_cell_angle_alpha 90.00
_cell_angle_beta 102.052(2)
_cell_angle_gamma 90.00
_cell_formula_units_Z 2
_cell_length_a 17.7351(19)
_cell_length_b 14.0886(15)
_cell_length_c 19.026(2)
_cell_measurement_reflns_used 9153
_cell_measurement_temperature 140(2)
_cell_measurement_theta_max 28.89
_cell_measurement_theta_min 2.28
_cell_volume 4649.1(9)
_computing_cell_refinement 'Bruker SAINT'
_computing_data_collection 'Bruker APEX2'
_computing_data_reduction 'Bruker SAINT'
_computing_molecular_graphics 'Bruker SHELXTL'
_computing_publication_material 'Bruker SHELXTL'
_computing_structure_refinement 'SHELXL-97 (Sheldrick, 2008)'
_computing_structure_solution 'SHELXS-97 (Sheldrick, 2008)'
_diffrn_ambient_temperature 140(2)
_diffrn_measured_fraction_theta_full 0.993
_diffrn_measured_fraction_theta_max 0.993
_diffrn_measurement_device_type 'Bruker APEX-II CCD'
_diffrn_measurement_method '\f and \w scans'
_diffrn_radiation_monochromator graphite
_diffrn_radiation_source 'fine-focus sealed tube'
_diffrn_radiation_type MoK\a
_diffrn_radiation_wavelength 0.71073
_diffrn_reflns_av_R_equivalents 0.0484
_diffrn_reflns_av_sigmaI/netI 0.0566
_diffrn_reflns_limit_h_max 24
_diffrn_reflns_limit_h_min -24
_diffrn_reflns_limit_k_max 19
_diffrn_reflns_limit_k_min -19
_diffrn_reflns_limit_l_max 25
_diffrn_reflns_limit_l_min -25
_diffrn_reflns_number 40348
_diffrn_reflns_theta_full 29.15
_diffrn_reflns_theta_max 29.15
_diffrn_reflns_theta_min 1.76
_exptl_absorpt_coefficient_mu 0.224
_exptl_absorpt_correction_T_max 0.9736
_exptl_absorpt_correction_T_min 0.9398
_exptl_absorpt_correction_type multi-scan
_exptl_absorpt_process_details sadabs
_exptl_crystal_colour yellow
_exptl_crystal_density_diffrn 1.059
_exptl_crystal_description block
_exptl_crystal_F_000 1608
_exptl_crystal_size_max 0.28
_exptl_crystal_size_mid 0.20
_exptl_crystal_size_min 0.12
_platon_squeeze_details
;
;
_refine_diff_density_max 0.703
_refine_diff_density_min -0.524
_refine_diff_density_rms 0.071
_refine_ls_extinction_method none
_refine_ls_goodness_of_fit_ref 1.011
_refine_ls_hydrogen_treatment constr
_refine_ls_matrix_type full
_refine_ls_number_parameters 476
_refine_ls_number_reflns 12451
_refine_ls_number_restraints 0
_refine_ls_restrained_S_all 1.011
_refine_ls_R_factor_all 0.0754
_refine_ls_R_factor_gt 0.0523
_refine_ls_shift/su_max 0.045
_refine_ls_shift/su_mean 0.001
_refine_ls_structure_factor_coef Fsqd
_refine_ls_weighting_details 'calc w=1/[\s^2^(Fo^2^)+(0.1074P)^2^+0.0000P] where P=(Fo^2^+2Fc^2^)/3'
_refine_ls_weighting_scheme calc
_refine_ls_wR_factor_gt 0.1535
_refine_ls_wR_factor_ref 0.1688
_reflns_number_gt 8832
_reflns_number_total 12451
_reflns_threshold_expression >2sigma(I)
_cod_data_source_file ja406413d_11.cif
_cod_data_source_block mo_dm12591_0m
_cod_original_cell_volume 4649.0(9)
_cod_database_code 4120881

loop_
_symmetry_equiv_pos_as_xyz
'x, y, z'
'-x+1/2, y+1/2, -z+1/2'
'-x, -y, -z'
'x-1/2, -y-1/2, z-1/2'

loop_
_atom_site_label
_atom_site_type_symbol
_atom_site_fract_x
_atom_site_fract_y
_atom_site_fract_z
_atom_site_U_iso_or_equiv
_atom_site_adp_type
_atom_site_occupancy
_atom_site_symmetry_multiplicity
_atom_site_calc_flag
_atom_site_refinement_flags
Sc1 Sc 0.143442(18) 0.97740(2) 1.031558(16) 0.01670(9) Uani 1 1 d .
P1 P 0.02775(3) 0.86305(3) 0.98040(3) 0.02379(12) Uani 1 1 d .
N1 N 0.22570(8) 0.91884(10) 1.11957(7) 0.0196(3) Uani 1 1 d .
N2 N 0.22866(9) 0.96923(11) 0.96759(8) 0.0243(3) Uani 1 1 d .
N3 N 0.22253(13) 1.14022(13) 0.81626(9) 0.0409(5) Uani 1 1 d .
N4 N -0.13866(8) 0.88118(10) 0.94189(8) 0.0201(3) Uani 1 1 d .
C1 C 0.24361(13) 0.74620(13) 1.14323(11) 0.0298(4) Uani 1 1 d .
H1A H 0.2968 0.7232 1.1498 0.045 Uiso 1 1 calc R
H1B H 0.2080 0.6959 1.1217 0.045 Uiso 1 1 calc R
H1C H 0.2328 0.7640 1.1900 0.045 Uiso 1 1 calc R
C2 C 0.23315(10) 0.83188(12) 1.09418(9) 0.0214(3) Uani 1 1 d .
C3 C 0.22861(11) 0.81385(13) 1.02061(10) 0.0239(4) Uani 1 1 d .
H3 H 0.2168 0.7501 1.0062 0.029 Uiso 1 1 calc R
C4 C 0.23889(11) 0.87611(13) 0.96422(10) 0.0246(4) Uani 1 1 d .
C5 C 0.26280(14) 0.82875(17) 0.90086(11) 0.0375(5) Uani 1 1 d .
H5A H 0.2358 0.8587 0.8562 0.056 Uiso 1 1 calc R
H5B H 0.2495 0.7612 0.9001 0.056 Uiso 1 1 calc R
H5C H 0.3186 0.8357 0.9053 0.056 Uiso 1 1 calc R
C6 C 0.25459(12) 1.03308(15) 0.91707(11) 0.0301(4) Uani 1 1 d .
H6A H 0.2914 0.9987 0.8937 0.036 Uiso 1 1 calc R
H6B H 0.2825 1.0869 0.9441 0.036 Uiso 1 1 calc R
C7 C 0.19006(13) 1.07174(15) 0.85954(10) 0.0315(4) Uani 1 1 d .
H7A H 0.1647 1.0194 0.8287 0.038 Uiso 1 1 calc R
H7B H 0.1510 1.1031 0.8819 0.038 Uiso 1 1 calc R
C8 C 0.22982(15) 1.23693(15) 0.84328(12) 0.0402(5) Uani 1 1 d .
H8 H 0.2349 1.2323 0.8965 0.048 Uiso 1 1 calc R
C9 C 0.30378(16) 1.28090(19) 0.83140(15) 0.0492(6) Uani 1 1 d .
H9A H 0.3474 1.2404 0.8529 0.074 Uiso 1 1 calc R
H9B H 0.3103 1.3438 0.8538 0.074 Uiso 1 1 calc R
H9C H 0.3016 1.2871 0.7797 0.074 Uiso 1 1 calc R
C10 C 0.16093(17) 1.3015(2) 0.81600(17) 0.0572(7) Uani 1 1 d .
H10A H 0.1567 1.3138 0.7646 0.086 Uiso 1 1 calc R
H10B H 0.1681 1.3617 0.8424 0.086 Uiso 1 1 calc R
H10C H 0.1137 1.2706 0.8235 0.086 Uiso 1 1 calc R
C11 C 0.20881(15) 1.12448(16) 0.73874(11) 0.0395(5) Uani 1 1 d .
H11 H 0.2302 1.1810 0.7177 0.047 Uiso 1 1 calc R
C12 C 0.2560(2) 1.03984(19) 0.72452(15) 0.0564(7) Uani 1 1 d .
H12A H 0.3103 1.0501 0.7474 0.085 Uiso 1 1 calc R
H12B H 0.2512 1.0321 0.6726 0.085 Uiso 1 1 calc R
H12C H 0.2371 0.9825 0.7444 0.085 Uiso 1 1 calc R
C13 C 0.12504(18) 1.1155(3) 0.69996(15) 0.0694(10) Uani 1 1 d .
H13A H 0.1019 1.0601 0.7183 0.104 Uiso 1 1 calc R
H13B H 0.1224 1.1079 0.6483 0.104 Uiso 1 1 calc R
H13C H 0.0968 1.1728 0.7083 0.104 Uiso 1 1 calc R
C14 C 0.24458(10) 0.93852(12) 1.19530(9) 0.0202(3) Uani 1 1 d .
C15 C 0.18692(11) 0.93584(12) 1.23582(9) 0.0225(4) Uani 1 1 d .
C16 C 0.20628(12) 0.96470(13) 1.30785(10) 0.0262(4) Uani 1 1 d .
H16 H 0.1677 0.9646 1.3358 0.031 Uiso 1 1 calc R
C17 C 0.27957(12) 0.99296(13) 1.33878(10) 0.0283(4) Uani 1 1 d .
H17 H 0.2912 1.0128 1.3876 0.034 Uiso 1 1 calc R
C18 C 0.33631(12) 0.99269(13) 1.29934(10) 0.0271(4) Uani 1 1 d .
H18 H 0.3873 1.0107 1.3218 0.032 Uiso 1 1 calc R
C19 C 0.32057(11) 0.96647(12) 1.22677(10) 0.0234(4) Uani 1 1 d .
C20 C 0.38435(11) 0.96657(14) 1.18478(11) 0.0288(4) Uani 1 1 d .
H20 H 0.3598 0.9732 1.1327 0.035 Uiso 1 1 calc R
C21 C 0.44137(14) 1.04912(17) 1.20503(14) 0.0424(5) Uani 1 1 d .
H21A H 0.4128 1.1088 1.2039 0.064 Uiso 1 1 calc R
H21B H 0.4754 1.0524 1.1706 0.064 Uiso 1 1 calc R
H21C H 0.4723 1.0388 1.2535 0.064 Uiso 1 1 calc R
C22 C 0.42913(15) 0.87266(18) 1.19424(17) 0.0507(7) Uani 1 1 d .
H22A H 0.4510 0.8623 1.2454 0.076 Uiso 1 1 calc R
H22B H 0.4708 0.8754 1.1676 0.076 Uiso 1 1 calc R
H22C H 0.3942 0.8203 1.1758 0.076 Uiso 1 1 calc R
C23 C 0.10521(11) 0.90303(14) 1.20500(10) 0.0267(4) Uani 1 1 d .
H23 H 0.1031 0.8817 1.1545 0.032 Uiso 1 1 calc R
C24 C 0.04734(13) 0.98317(17) 1.20246(13) 0.0391(5) Uani 1 1 d .
H24A H 0.0445 1.0014 1.2515 0.059 Uiso 1 1 calc R
H24B H -0.0035 0.9619 1.1766 0.059 Uiso 1 1 calc R
H24C H 0.0637 1.0379 1.1775 0.059 Uiso 1 1 calc R
C25 C 0.08270(13) 0.81829(16) 1.24689(11) 0.0363(5) Uani 1 1 d .
H25A H 0.1207 0.7674 1.2485 0.055 Uiso 1 1 calc R
H25B H 0.0317 0.7951 1.2230 0.055 Uiso 1 1 calc R
H25C H 0.0813 0.8382 1.2960 0.055 Uiso 1 1 calc R
C26 C 0.04587(10) 0.73897(12) 0.95508(10) 0.0242(4) Uani 1 1 d .
C27 C 0.06419(11) 0.71995(14) 0.88775(11) 0.0305(4) Uani 1 1 d .
C28 C 0.08731(13) 0.62840(16) 0.87330(14) 0.0416(5) Uani 1 1 d .
H28 H 0.1002 0.6155 0.8282 0.050 Uiso 1 1 calc R
C29 C 0.09183(14) 0.55636(16) 0.92309(16) 0.0465(6) Uani 1 1 d .
H29 H 0.1073 0.4945 0.9121 0.056 Uiso 1 1 calc R
C30 C 0.07402(12) 0.57430(15) 0.98828(14) 0.0393(5) Uani 1 1 d .
H30 H 0.0774 0.5244 1.0224 0.047 Uiso 1 1 calc R
C31 C 0.05086(11) 0.66498(13) 1.00590(11) 0.0287(4) Uani 1 1 d .
C32 C 0.03179(14) 0.68006(16) 1.07871(11) 0.0384(5) Uani 1 1 d .
H32A H 0.0099 0.6216 1.0940 0.058 Uiso 1 1 calc R
H32B H -0.0058 0.7317 1.0758 0.058 Uiso 1 1 calc R
H32C H 0.0788 0.6967 1.1136 0.058 Uiso 1 1 calc R
C33 C 0.06068(13) 0.79537(17) 0.83129(12) 0.0389(5) Uani 1 1 d .
H33A H 0.0830 0.7708 0.7919 0.058 Uiso 1 1 calc R
H33B H 0.0899 0.8511 0.8525 0.058 Uiso 1 1 calc R
H33C H 0.0068 0.8134 0.8127 0.058 Uiso 1 1 calc R
C34 C -0.06568(10) 0.90327(12) 0.96561(9) 0.0188(3) Uani 1 1 d .
C35 C -0.17617(11) 0.79200(12) 0.91167(9) 0.0223(3) Uani 1 1 d .
C36 C -0.26280(12) 0.80978(16) 0.89984(14) 0.0385(5) Uani 1 1 d .
H36A H -0.2763 0.8263 0.9457 0.058 Uiso 1 1 calc R
H36B H -0.2907 0.7523 0.8804 0.058 Uiso 1 1 calc R
H36C H -0.2770 0.8622 0.8658 0.058 Uiso 1 1 calc R
C37 C -0.15297(14) 0.77052(15) 0.84075(11) 0.0347(5) Uani 1 1 d .
H37A H -0.1659 0.8248 0.8083 0.052 Uiso 1 1 calc R
H37B H -0.1808 0.7142 0.8188 0.052 Uiso 1 1 calc R
H37C H -0.0973 0.7587 0.8494 0.052 Uiso 1 1 calc R
C38 C -0.15315(12) 0.70995(14) 0.96425(10) 0.0297(4) Uani 1 1 d .
H38A H -0.0978 0.6974 0.9700 0.045 Uiso 1 1 calc R
H38B H -0.1823 0.6530 0.9456 0.045 Uiso 1 1 calc R
H38C H -0.1645 0.7267 1.0109 0.045 Uiso 1 1 calc R
C39 C 0.43763(15) 0.46128(19) 0.06267(13) 0.0457(6) Uani 1 1 d .
H39 H 0.4831 0.4283 0.0848 0.055 Uiso 1 1 calc R
C40 C 0.37497(17) 0.41106(19) 0.02464(14) 0.0496(6) Uani 1 1 d .
H40 H 0.3776 0.3439 0.0213 0.059 Uiso 1 1 calc R
C41 C 0.30868(15) 0.45835(18) -0.00847(13) 0.0430(6) Uani 1 1 d .
H41 H 0.2657 0.4241 -0.0346 0.052 Uiso 1 1 calc R
C42 C 0.30590(15) 0.55632(18) -0.00307(13) 0.0434(5) Uani 1 1 d .
H42 H 0.2609 0.5897 -0.0258 0.052 Uiso 1 1 calc R
C43 C 0.36810(14) 0.60511(18) 0.03507(13) 0.0428(5) Uani 1 1 d .
H43 H 0.3653 0.6723 0.0383 0.051 Uiso 1 1 calc R
C44 C 0.43453(14) 0.55929(18) 0.06878(12) 0.0394(5) Uani 1 1 d .
C45 C 0.50151(17) 0.6137(2) 0.11204(16) 0.0585(7) Uani 1 1 d .
H45A H 0.4922 0.6820 0.1049 0.088 Uiso 1 1 calc R
H45B H 0.5488 0.5963 0.0963 0.088 Uiso 1 1 calc R
H45C H 0.5070 0.5983 0.1631 0.088 Uiso 1 1 calc R

loop_
_atom_site_aniso_label
_atom_site_aniso_U_11
_atom_site_aniso_U_22
_atom_site_aniso_U_33
_atom_site_aniso_U_23
_atom_site_aniso_U_13
_atom_site_aniso_U_12
Sc1 0.01874(17) 0.01541(15) 0.01534(15) -0.00038(11) 0.00215(11) -0.00032(11)
P1 0.0201(2) 0.0164(2) 0.0323(2) -0.00569(18) -0.00045(18) 0.00081(17)
N1 0.0207(7) 0.0208(7) 0.0166(6) 0.0004(5) 0.0023(5) 0.0018(6)
N2 0.0236(8) 0.0280(8) 0.0221(7) 0.0025(6) 0.0069(6) 0.0001(6)
N3 0.0694(14) 0.0330(9) 0.0227(8) 0.0005(7) 0.0151(9) -0.0137(9)
N4 0.0195(7) 0.0191(7) 0.0201(7) -0.0026(5) 0.0007(5) -0.0018(5)
C1 0.0404(11) 0.0208(8) 0.0264(9) 0.0023(7) 0.0030(8) 0.0034(8)
C2 0.0203(8) 0.0212(8) 0.0213(8) 0.0003(6) 0.0013(6) 0.0025(7)
C3 0.0260(9) 0.0217(8) 0.0230(8) -0.0030(7) 0.0030(7) 0.0010(7)
C4 0.0218(9) 0.0308(9) 0.0214(8) -0.0030(7) 0.0050(7) 0.0015(7)
C5 0.0438(13) 0.0460(12) 0.0253(10) -0.0046(9) 0.0136(9) 0.0081(10)
C6 0.0319(11) 0.0338(10) 0.0268(9) 0.0042(8) 0.0113(8) -0.0039(8)
C7 0.0402(12) 0.0315(10) 0.0236(9) 0.0039(8) 0.0082(8) -0.0041(9)
C8 0.0620(16) 0.0322(11) 0.0293(10) -0.0007(9) 0.0165(10) -0.0064(10)
C9 0.0488(15) 0.0487(14) 0.0495(14) -0.0091(12) 0.0091(11) -0.0094(12)
C10 0.0537(17) 0.0476(15) 0.0757(19) -0.0090(14) 0.0262(14) -0.0006(13)
C11 0.0564(15) 0.0412(12) 0.0228(9) 0.0003(8) 0.0120(9) -0.0137(11)
C12 0.078(2) 0.0526(15) 0.0468(15) 0.0004(12) 0.0318(14) -0.0083(14)
C13 0.0607(19) 0.110(3) 0.0346(13) 0.0093(15) 0.0034(12) -0.0250(18)
C14 0.0244(9) 0.0171(7) 0.0174(8) 0.0009(6) 0.0007(6) 0.0025(6)
C15 0.0250(9) 0.0218(8) 0.0197(8) 0.0015(6) 0.0020(7) 0.0029(7)
C16 0.0331(10) 0.0256(9) 0.0202(8) -0.0005(7) 0.0061(7) 0.0041(8)
C17 0.0398(11) 0.0230(9) 0.0195(8) -0.0031(7) 0.0004(8) -0.0001(8)
C18 0.0287(10) 0.0245(9) 0.0241(9) -0.0027(7) -0.0037(7) -0.0031(7)
C19 0.0253(9) 0.0202(8) 0.0229(8) 0.0006(7) 0.0009(7) 0.0010(7)
C20 0.0229(9) 0.0336(10) 0.0286(9) -0.0014(8) 0.0024(7) -0.0022(8)
C21 0.0327(12) 0.0427(12) 0.0531(14) -0.0032(11) 0.0117(10) -0.0098(10)
C22 0.0372(13) 0.0419(13) 0.0776(19) -0.0067(13) 0.0227(13) 0.0043(10)
C23 0.0237(9) 0.0371(10) 0.0191(8) 0.0023(7) 0.0044(7) -0.0005(8)
C24 0.0288(11) 0.0513(13) 0.0378(11) 0.0124(10) 0.0082(9) 0.0074(10)
C25 0.0369(12) 0.0402(12) 0.0313(10) 0.0041(9) 0.0057(9) -0.0074(9)
C26 0.0200(9) 0.0179(8) 0.0316(9) -0.0051(7) -0.0017(7) 0.0007(6)
C27 0.0222(9) 0.0305(10) 0.0379(11) -0.0103(8) 0.0042(8) -0.0018(8)
C28 0.0312(11) 0.0401(12) 0.0531(14) -0.0217(11) 0.0076(10) 0.0043(9)
C29 0.0328(12) 0.0266(10) 0.0756(18) -0.0194(11) 0.0010(11) 0.0073(9)
C30 0.0284(11) 0.0211(9) 0.0616(15) 0.0009(9) -0.0061(10) 0.0018(8)
C31 0.0222(9) 0.0227(9) 0.0368(10) -0.0021(8) -0.0040(8) 0.0003(7)
C32 0.0429(13) 0.0332(11) 0.0330(11) 0.0056(9) -0.0058(9) -0.0007(9)
C33 0.0365(12) 0.0464(13) 0.0361(11) -0.0052(10) 0.0128(9) -0.0027(10)
C34 0.0218(8) 0.0174(7) 0.0162(7) 0.0003(6) 0.0017(6) -0.0010(6)
C35 0.0239(9) 0.0180(8) 0.0231(8) -0.0042(6) 0.0006(7) -0.0043(7)
C36 0.0240(10) 0.0304(10) 0.0563(14) -0.0087(10) -0.0024(9) -0.0051(8)
C37 0.0489(13) 0.0308(10) 0.0235(9) -0.0091(8) 0.0058(9) -0.0141(9)
C38 0.0377(11) 0.0225(9) 0.0276(9) 0.0010(7) 0.0036(8) -0.0064(8)
C39 0.0428(14) 0.0560(15) 0.0412(13) 0.0084(11) 0.0153(11) 0.0129(11)
C40 0.0672(18) 0.0400(13) 0.0471(14) -0.0020(11) 0.0250(13) 0.0045(12)
C41 0.0451(14) 0.0515(14) 0.0349(11) -0.0095(10) 0.0142(10) -0.0077(11)
C42 0.0389(13) 0.0480(13) 0.0437(13) -0.0001(11) 0.0091(10) 0.0025(10)
C43 0.0439(14) 0.0402(12) 0.0458(13) 0.0004(10) 0.0126(11) 0.0002(10)
C44 0.0384(12) 0.0493(13) 0.0348(11) 0.0031(10) 0.0172(9) -0.0041(10)
C45 0.0464(16) 0.078(2) 0.0511(15) 0.0035(14) 0.0093(12) -0.0139(14)

loop_
_atom_type_symbol
_atom_type_description
_atom_type_scat_dispersion_real
_atom_type_scat_dispersion_imag
_atom_type_scat_source
C C 0.0033 0.0016 'International Tables Vol C Tables 4.2.6.8 and 6.1.1.4'
H H 0.0000 0.0000 'International Tables Vol C Tables 4.2.6.8 and 6.1.1.4'
N N 0.0061 0.0033 'International Tables Vol C Tables 4.2.6.8 and 6.1.1.4'
P P 0.1023 0.0942 'International Tables Vol C Tables 4.2.6.8 and 6.1.1.4'
Sc Sc 0.2519 0.3716 'International Tables Vol C Tables 4.2.6.8 and 6.1.1.4'

loop_
_geom_angle_atom_site_label_1
_geom_angle_atom_site_label_2
_geom_angle_atom_site_label_3
_geom_angle
_geom_angle_site_symmetry_1
_geom_angle_site_symmetry_3
N4 Sc1 N2 105.21(6) 3_577 .
N4 Sc1 N1 103.70(6) 3_577 .
N2 Sc1 N1 88.69(6) . .
N4 Sc1 C34 35.99(6) 3_577 3_577
N2 Sc1 C34 125.63(6) . 3_577
N1 Sc1 C34 127.44(6) . 3_577
N4 Sc1 P1 127.86(4) 3_577 .
N2 Sc1 P1 110.29(5) . .
N1 Sc1 P1 113.86(4) . .
C34 Sc1 P1 91.88(5) 3_577 .
N4 Sc1 C2 132.30(6) 3_577 .
N2 Sc1 C2 77.84(6) . .
N1 Sc1 C2 28.95(5) . .
C34 Sc1 C2 152.49(6) 3_577 .
P1 Sc1 C2 92.31(4) . .
N4 Sc1 C4 132.97(6) 3_577 .
N2 Sc1 C4 28.46(6) . .
N1 Sc1 C4 77.16(6) . .
C34 Sc1 C4 150.63(6) 3_577 .
P1 Sc1 C4 91.06(4) . .
C2 Sc1 C4 56.41(5) . .
N4 Sc1 C3 150.24(6) 3_577 .
N2 Sc1 C3 56.83(6) . .
N1 Sc1 C3 56.56(5) . .
C34 Sc1 C3 173.75(6) 3_577 .
P1 Sc1 C3 81.90(4) . .
C2 Sc1 C3 29.63(5) . .
C4 Sc1 C3 29.95(5) . .
C34 P1 C26 118.73(8) . .
C34 P1 Sc1 120.65(6) . .
C26 P1 Sc1 120.54(6) . .
C2 N1 C14 121.38(14) . .
C2 N1 Sc1 99.99(11) . .
C14 N1 Sc1 133.43(11) . .
C4 N2 C6 120.82(16) . .
C4 N2 Sc1 101.61(12) . .
C6 N2 Sc1 134.52(13) . .
C8 N3 C11 118.91(17) . .
C8 N3 C7 115.85(17) . .
C11 N3 C7 117.79(17) . .
C34 N4 C35 131.59(15) . .
C34 N4 Sc1 77.01(10) . 3_577
C35 N4 Sc1 151.31(12) . 3_577
C2 C1 H1A 109.5 . .
C2 C1 H1B 109.5 . .
H1A C1 H1B 109.5 . .
C2 C1 H1C 109.5 . .
H1A C1 H1C 109.5 . .
H1B C1 H1C 109.5 . .
N1 C2 C3 122.43(16) . .
N1 C2 C1 121.20(16) . .
C3 C2 C1 116.31(16) . .
N1 C2 Sc1 51.06(8) . .
C3 C2 Sc1 78.07(10) . .
C1 C2 Sc1 149.16(13) . .
C2 C3 C4 130.30(17) . .
C2 C3 Sc1 72.30(10) . .
C4 C3 Sc1 72.80(10) . .
C2 C3 H3 114.8 . .
C4 C3 H3 114.8 . .
Sc1 C3 H3 135.5 . .
N2 C4 C3 122.07(16) . .
N2 C4 C5 122.53(17) . .
C3 C4 C5 115.40(17) . .
N2 C4 Sc1 49.93(9) . .
C3 C4 Sc1 77.25(10) . .
C5 C4 Sc1 155.30(14) . .
C4 C5 H5A 109.5 . .
C4 C5 H5B 109.5 . .
H5A C5 H5B 109.5 . .
C4 C5 H5C 109.5 . .
H5A C5 H5C 109.5 . .
H5B C5 H5C 109.5 . .
N2 C6 C7 113.85(17) . .
N2 C6 H6A 108.8 . .
C7 C6 H6A 108.8 . .
N2 C6 H6B 108.8 . .
C7 C6 H6B 108.8 . .
H6A C6 H6B 107.7 . .
N3 C7 C6 108.55(18) . .
N3 C7 H7A 110.0 . .
C6 C7 H7A 110.0 . .
N3 C7 H7B 110.0 . .
C6 C7 H7B 110.0 . .
H7A C7 H7B 108.4 . .
N3 C8 C9 110.4(2) . .
N3 C8 C10 115.7(2) . .
C9 C8 C10 111.3(2) . .
N3 C8 H8 106.3 . .
C9 C8 H8 106.3 . .
C10 C8 H8 106.3 . .
C8 C9 H9A 109.5 . .
C8 C9 H9B 109.5 . .
H9A C9 H9B 109.5 . .
C8 C9 H9C 109.5 . .
H9A C9 H9C 109.5 . .
H9B C9 H9C 109.5 . .
C8 C10 H10A 109.5 . .
C8 C10 H10B 109.5 . .
H10A C10 H10B 109.5 . .
C8 C10 H10C 109.5 . .
H10A C10 H10C 109.5 . .
H10B C10 H10C 109.5 . .
N3 C11 C12 108.6(2) . .
N3 C11 C13 116.3(2) . .
C12 C11 C13 111.6(2) . .
N3 C11 H11 106.6 . .
C12 C11 H11 106.6 . .
C13 C11 H11 106.6 . .
C11 C12 H12A 109.5 . .
C11 C12 H12B 109.5 . .
H12A C12 H12B 109.5 . .
C11 C12 H12C 109.5 . .
H12A C12 H12C 109.5 . .
H12B C12 H12C 109.5 . .
C11 C13 H13A 109.5 . .
C11 C13 H13B 109.5 . .
H13A C13 H13B 109.5 . .
C11 C13 H13C 109.5 . .
H13A C13 H13C 109.5 . .
H13B C13 H13C 109.5 . .
C15 C14 C19 121.00(16) . .
C15 C14 N1 120.10(16) . .
C19 C14 N1 118.77(16) . .
C16 C15 C14 118.11(17) . .
C16 C15 C23 119.04(16) . .
C14 C15 C23 122.85(16) . .
C17 C16 C15 121.43(18) . .
C17 C16 H16 119.3 . .
C15 C16 H16 119.3 . .
C16 C17 C18 120.11(17) . .
C16 C17 H17 119.9 . .
C18 C17 H17 119.9 . .
C17 C18 C19 121.40(18) . .
C17 C18 H18 119.3 . .
C19 C18 H18 119.3 . .
C18 C19 C14 117.91(17) . .
C18 C19 C20 120.18(17) . .
C14 C19 C20 121.90(16) . .
C19 C20 C22 111.25(17) . .
C19 C20 C21 113.16(17) . .
C22 C20 C21 109.02(19) . .
C19 C20 H20 107.7 . .
C22 C20 H20 107.7 . .
C21 C20 H20 107.7 . .
C20 C21 H21A 109.5 . .
C20 C21 H21B 109.5 . .
H21A C21 H21B 109.5 . .
C20 C21 H21C 109.5 . .
H21A C21 H21C 109.5 . .
H21B C21 H21C 109.5 . .
C20 C22 H22A 109.5 . .
C20 C22 H22B 109.5 . .
H22A C22 H22B 109.5 . .
C20 C22 H22C 109.5 . .
H22A C22 H22C 109.5 . .
H22B C22 H22C 109.5 . .
C15 C23 C24 111.72(17) . .
C15 C23 C25 111.57(16) . .
C24 C23 C25 110.33(17) . .
C15 C23 H23 107.7 . .
C24 C23 H23 107.7 . .
C25 C23 H23 107.7 . .
C23 C24 H24A 109.5 . .
C23 C24 H24B 109.5 . .
H24A C24 H24B 109.5 . .
C23 C24 H24C 109.5 . .
H24A C24 H24C 109.5 . .
H24B C24 H24C 109.5 . .
C23 C25 H25A 109.5 . .
C23 C25 H25B 109.5 . .
H25A C25 H25B 109.5 . .
C23 C25 H25C 109.5 . .
H25A C25 H25C 109.5 . .
H25B C25 H25C 109.5 . .
C27 C26 C31 119.21(17) . .
C27 C26 P1 119.92(15) . .
C31 C26 P1 120.41(14) . .
C28 C27 C26 119.1(2) . .
C28 C27 C33 118.8(2) . .
C26 C27 C33 122.10(18) . .
C29 C28 C27 121.4(2) . .
C29 C28 H28 119.3 . .
C27 C28 H28 119.3 . .
C30 C29 C28 119.7(2) . .
C30 C29 H29 120.1 . .
C28 C29 H29 120.1 . .
C29 C30 C31 121.3(2) . .
C29 C30 H30 119.3 . .
C31 C30 H30 119.3 . .
C30 C31 C26 119.2(2) . .
C30 C31 C32 118.7(2) . .
C26 C31 C32 122.08(17) . .
C31 C32 H32A 109.5 . .
C31 C32 H32B 109.5 . .
H32A C32 H32B 109.5 . .
C31 C32 H32C 109.5 . .
H32A C32 H32C 109.5 . .
H32B C32 H32C 109.5 . .
C27 C33 H33A 109.5 . .
C27 C33 H33B 109.5 . .
H33A C33 H33B 109.5 . .
C27 C33 H33C 109.5 . .
H33A C33 H33C 109.5 . .
H33B C33 H33C 109.5 . .
N4 C34 P1 145.50(14) . .
N4 C34 Sc1 67.00(9) . 3_577
P1 C34 Sc1 147.45(10) . 3_577
N4 C35 C37 109.30(15) . .
N4 C35 C36 105.95(15) . .
C37 C35 C36 110.62(17) . .
N4 C35 C38 110.55(14) . .
C37 C35 C38 110.22(16) . .
C36 C35 C38 110.12(17) . .
C35 C36 H36A 109.5 . .
C35 C36 H36B 109.5 . .
H36A C36 H36B 109.5 . .
C35 C36 H36C 109.5 . .
H36A C36 H36C 109.5 . .
H36B C36 H36C 109.5 . .
C35 C37 H37A 109.5 . .
C35 C37 H37B 109.5 . .
H37A C37 H37B 109.5 . .
C35 C37 H37C 109.5 . .
H37A C37 H37C 109.5 . .
H37B C37 H37C 109.5 . .
C35 C38 H38A 109.5 . .
C35 C38 H38B 109.5 . .
H38A C38 H38B 109.5 . .
C35 C38 H38C 109.5 . .
H38A C38 H38C 109.5 . .
H38B C38 H38C 109.5 . .
C40 C39 C44 120.7(2) . .
C40 C39 H39 119.7 . .
C44 C39 H39 119.7 . .
C41 C40 C39 120.3(2) . .
C41 C40 H40 119.9 . .
C39 C40 H40 119.9 . .
C40 C41 C42 119.1(2) . .
C40 C41 H41 120.5 . .
C42 C41 H41 120.5 . .
C43 C42 C41 120.1(2) . .
C43 C42 H42 120.0 . .
C41 C42 H42 120.0 . .
C42 C43 C44 121.7(2) . .
C42 C43 H43 119.1 . .
C44 C43 H43 119.1 . .
C43 C44 C39 118.2(2) . .
C43 C44 C45 121.0(2) . .
C39 C44 C45 120.8(2) . .
C44 C45 H45A 109.5 . .
C44 C45 H45B 109.5 . .
H45A C45 H45B 109.5 . .
C44 C45 H45C 109.5 . .
H45A C45 H45C 109.5 . .
H45B C45 H45C 109.5 . .

loop_
_geom_bond_atom_site_label_1
_geom_bond_atom_site_label_2
_geom_bond_distance
_geom_bond_site_symmetry_2
Sc1 N4 2.0616(15) 3_577
Sc1 N2 2.1323(15) .
Sc1 N1 2.1430(14) .
Sc1 C34 2.1823(17) 3_577
Sc1 P1 2.6303(6) .
Sc1 C2 2.7133(18) .
Sc1 C4 2.7293(18) .
Sc1 C3 2.7866(18) .
P1 C34 1.7180(18) .
P1 C26 1.8590(18) .
N1 C2 1.333(2) .
N1 C14 1.437(2) .
N2 C4 1.328(2) .
N2 C6 1.459(2) .
N3 C8 1.452(3) .
N3 C11 1.461(3) .
N3 C7 1.462(2) .
N4 C34 1.316(2) .
N4 C35 1.481(2) .
N4 Sc1 2.0616(14) 3_577
C1 C2 1.513(3) .
C1 H1A 0.9800 .
C1 H1B 0.9800 .
C1 H1C 0.9800 .
C2 C3 1.408(2) .
C3 C4 1.427(3) .
C3 H3 0.9500 .
C4 C5 1.514(3) .
C5 H5A 0.9800 .
C5 H5B 0.9800 .
C5 H5C 0.9800 .
C6 C7 1.510(3) .
C6 H6A 0.9900 .
C6 H6B 0.9900 .
C7 H7A 0.9900 .
C7 H7B 0.9900 .
C8 C9 1.510(3) .
C8 C10 1.525(4) .
C8 H8 1.0000 .
C9 H9A 0.9800 .
C9 H9B 0.9800 .
C9 H9C 0.9800 .
C10 H10A 0.9800 .
C10 H10B 0.9800 .
C10 H10C 0.9800 .
C11 C12 1.513(4) .
C11 C13 1.520(4) .
C11 H11 1.0000 .
C12 H12A 0.9800 .
C12 H12B 0.9800 .
C12 H12C 0.9800 .
C13 H13A 0.9800 .
C13 H13B 0.9800 .
C13 H13C 0.9800 .
C14 C15 1.404(2) .
C14 C19 1.412(3) .
C15 C16 1.402(2) .
C15 C23 1.517(3) .
C16 C17 1.369(3) .
C16 H16 0.9500 .
C17 C18 1.375(3) .
C17 H17 0.9500 .
C18 C19 1.400(3) .
C18 H18 0.9500 .
C19 C20 1.515(3) .
C20 C22 1.534(3) .
C20 C21 1.537(3) .
C20 H20 1.0000 .
C21 H21A 0.9800 .
C21 H21B 0.9800 .
C21 H21C 0.9800 .
C22 H22A 0.9800 .
C22 H22B 0.9800 .
C22 H22C 0.9800 .
C23 C24 1.520(3) .
C23 C25 1.534(3) .
C23 H23 1.0000 .
C24 H24A 0.9800 .
C24 H24B 0.9800 .
C24 H24C 0.9800 .
C25 H25A 0.9800 .
C25 H25B 0.9800 .
C25 H25C 0.9800 .
C26 C27 1.411(3) .
C26 C31 1.412(3) .
C27 C28 1.398(3) .
C27 C33 1.503(3) .
C28 C29 1.379(4) .
C28 H28 0.9500 .
C29 C30 1.366(4) .
C29 H29 0.9500 .
C30 C31 1.404(3) .
C30 H30 0.9500 .
C31 C32 1.508(3) .
C32 H32A 0.9800 .
C32 H32B 0.9800 .
C32 H32C 0.9800 .
C33 H33A 0.9800 .
C33 H33B 0.9800 .
C33 H33C 0.9800 .
C34 Sc1 2.1823(17) 3_577
C35 C37 1.521(3) .
C35 C36 1.526(3) .
C35 C38 1.527(3) .
C36 H36A 0.9800 .
C36 H36B 0.9800 .
C36 H36C 0.9800 .
C37 H37A 0.9800 .
C37 H37B 0.9800 .
C37 H37C 0.9800 .
C38 H38A 0.9800 .
C38 H38B 0.9800 .
C38 H38C 0.9800 .
C39 C40 1.387(4) .
C39 C44 1.388(4) .
C39 H39 0.9500 .
C40 C41 1.383(4) .
C40 H40 0.9500 .
C41 C42 1.386(3) .
C41 H41 0.9500 .
C42 C43 1.372(3) .
C42 H42 0.9500 .
C43 C44 1.379(3) .
C43 H43 0.9500 .
C44 C45 1.506(4) .
C45 H45A 0.9800 .
C45 H45B 0.9800 .
C45 H45C 0.9800 .

loop_
_geom_torsion_atom_site_label_1
_geom_torsion_atom_site_label_2
_geom_torsion_atom_site_label_3
_geom_torsion_atom_site_label_4
_geom_torsion
_geom_torsion_site_symmetry_1
_geom_torsion_site_symmetry_4
N4 Sc1 P1 C34 -0.37(9) 3_577 .
N2 Sc1 P1 C34 -130.30(8) . .
N1 Sc1 P1 C34 131.83(8) . .
C34 Sc1 P1 C34 -0.98(11) 3_577 .
C2 Sc1 P1 C34 151.82(8) . .
C4 Sc1 P1 C34 -151.76(8) . .
C3 Sc1 P1 C34 179.64(8) . .
N4 Sc1 P1 C26 176.39(9) 3_577 .
N2 Sc1 P1 C26 46.47(9) . .
N1 Sc1 P1 C26 -51.40(9) . .
C34 Sc1 P1 C26 175.78(9) 3_577 .
C2 Sc1 P1 C26 -31.42(8) . .
C4 Sc1 P1 C26 25.01(8) . .
C3 Sc1 P1 C26 -3.60(8) . .
N4 Sc1 N1 C2 -172.13(11) 3_577 .
N2 Sc1 N1 C2 -66.79(11) . .
C34 Sc1 N1 C2 157.45(11) 3_577 .
P1 Sc1 N1 C2 44.88(12) . .
C4 Sc1 N1 C2 -40.52(11) . .
C3 Sc1 N1 C2 -16.64(10) . .
N4 Sc1 N1 C14 34.40(17) 3_577 .
N2 Sc1 N1 C14 139.74(16) . .
C34 Sc1 N1 C14 3.98(19) 3_577 .
P1 Sc1 N1 C14 -108.60(15) . .
C2 Sc1 N1 C14 -153.5(2) . .
C4 Sc1 N1 C14 166.00(17) . .
C3 Sc1 N1 C14 -170.12(18) . .
N4 Sc1 N2 C4 168.73(11) 3_577 .
N1 Sc1 N2 C4 64.89(12) . .
C34 Sc1 N2 C4 -158.08(11) 3_577 .
P1 Sc1 N2 C4 -50.13(12) . .
C2 Sc1 N2 C4 37.82(12) . .
C3 Sc1 N2 C4 14.95(11) . .
N4 Sc1 N2 C6 -31.99(19) 3_577 .
N1 Sc1 N2 C6 -135.83(18) . .
C34 Sc1 N2 C6 1.2(2) 3_577 .
P1 Sc1 N2 C6 109.15(17) . .
C2 Sc1 N2 C6 -162.90(19) . .
C4 Sc1 N2 C6 159.3(3) . .
C3 Sc1 N2 C6 174.2(2) . .
C14 N1 C2 C3 -168.25(17) . .
Sc1 N1 C2 C3 34.08(19) . .
C14 N1 C2 C1 14.4(3) . .
Sc1 N1 C2 C1 -143.24(15) . .
C14 N1 C2 Sc1 157.67(19) . .
N4 Sc1 C2 N1 10.36(14) 3_577 .
N2 Sc1 C2 N1 109.96(12) . .
C34 Sc1 C2 N1 -41.23(18) 3_577 .
P1 Sc1 C2 N1 -139.77(11) . .
C4 Sc1 C2 N1 130.49(13) . .
C3 Sc1 C2 N1 151.09(17) . .
N4 Sc1 C2 C3 -140.73(11) 3_577 .
N2 Sc1 C2 C3 -41.13(11) . .
N1 Sc1 C2 C3 -151.09(17) . .
C34 Sc1 C2 C3 167.68(13) 3_577 .
P1 Sc1 C2 C3 69.13(10) . .
C4 Sc1 C2 C3 -20.60(10) . .
N4 Sc1 C2 C1 97.3(3) 3_577 .
N2 Sc1 C2 C1 -163.1(3) . .
N1 Sc1 C2 C1 86.9(3) . .
C34 Sc1 C2 C1 45.7(3) 3_577 .
P1 Sc1 C2 C1 -52.9(2) . .
C4 Sc1 C2 C1 -142.6(3) . .
C3 Sc1 C2 C1 -122.0(3) . .
N1 C2 C3 C4 20.9(3) . .
C1 C2 C3 C4 -161.68(19) . .
Sc1 C2 C3 C4 47.32(19) . .
N1 C2 C3 Sc1 -26.46(15) . .
C1 C2 C3 Sc1 150.99(16) . .
N4 Sc1 C3 C2 70.59(16) 3_577 .
N2 Sc1 C3 C2 129.80(13) . .
N1 Sc1 C3 C2 16.28(10) . .
C34 Sc1 C3 C2 -115.1(5) 3_577 .
P1 Sc1 C3 C2 -109.42(10) . .
C4 Sc1 C3 C2 144.06(17) . .
N4 Sc1 C3 C4 -73.47(15) 3_577 .
N2 Sc1 C3 C4 -14.25(10) . .
N1 Sc1 C3 C4 -127.77(12) . .
C34 Sc1 C3 C4 100.8(5) 3_577 .
P1 Sc1 C3 C4 106.52(10) . .
C2 Sc1 C3 C4 -144.06(17) . .
C6 N2 C4 C3 167.22(18) . .
Sc1 N2 C4 C3 -29.9(2) . .
C6 N2 C4 C5 -12.3(3) . .
Sc1 N2 C4 C5 150.65(17) . .
C6 N2 C4 Sc1 -162.9(2) . .
C2 C3 C4 N2 -24.2(3) . .
Sc1 C3 C4 N2 22.99(16) . .
C2 C3 C4 C5 155.4(2) . .
Sc1 C3 C4 C5 -157.48(17) . .
C2 C3 C4 Sc1 -47.16(19) . .
N4 Sc1 C4 N2 -14.94(15) 3_577 .
N1 Sc1 C4 N2 -111.80(12) . .
C34 Sc1 C4 N2 38.22(19) 3_577 .
P1 Sc1 C4 N2 133.94(12) . .
C2 Sc1 C4 N2 -133.99(14) . .
C3 Sc1 C4 N2 -154.37(18) . .
N4 Sc1 C4 C3 139.43(11) 3_577 .
N2 Sc1 C4 C3 154.37(18) . .
N1 Sc1 C4 C3 42.57(11) . .
C34 Sc1 C4 C3 -167.40(12) 3_577 .
P1 Sc1 C4 C3 -71.68(10) . .
C2 Sc1 C4 C3 20.39(10) . .
N4 Sc1 C4 C5 -96.5(4) 3_577 .
N2 Sc1 C4 C5 -81.5(4) . .
N1 Sc1 C4 C5 166.7(4) . .
C34 Sc1 C4 C5 -43.3(4) 3_577 .
P1 Sc1 C4 C5 52.4(3) . .
C2 Sc1 C4 C5 144.5(4) . .
C3 Sc1 C4 C5 124.1(4) . .
C4 N2 C6 C7 105.1(2) . .
Sc1 N2 C6 C7 -51.1(3) . .
C8 N3 C7 C6 -86.3(2) . .
C11 N3 C7 C6 124.1(2) . .
N2 C6 C7 N3 175.43(16) . .
C11 N3 C8 C9 -69.3(3) . .
C7 N3 C8 C9 141.5(2) . .
C11 N3 C8 C10 58.2(3) . .
C7 N3 C8 C10 -91.0(3) . .
C8 N3 C11 C12 140.1(2) . .
C7 N3 C11 C12 -71.2(3) . .
C8 N3 C11 C13 -93.0(3) . .
C7 N3 C11 C13 55.6(3) . .
C2 N1 C14 C15 -94.0(2) . .
Sc1 N1 C14 C15 55.0(2) . .
C2 N1 C14 C19 90.1(2) . .
Sc1 N1 C14 C19 -120.91(16) . .
C19 C14 C15 C16 2.1(3) . .
N1 C14 C15 C16 -173.74(15) . .
C19 C14 C15 C23 -177.81(16) . .
N1 C14 C15 C23 6.4(3) . .
C14 C15 C16 C17 -1.3(3) . .
C23 C15 C16 C17 178.54(17) . .
C15 C16 C17 C18 -0.6(3) . .
C16 C17 C18 C19 1.8(3) . .
C17 C18 C19 C14 -1.1(3) . .
C17 C18 C19 C20 -179.80(17) . .
C15 C14 C19 C18 -0.9(3) . .
N1 C14 C19 C18 174.97(15) . .
C15 C14 C19 C20 177.81(16) . .
N1 C14 C19 C20 -6.3(2) . .
C18 C19 C20 C22 85.6(2) . .
C14 C19 C20 C22 -93.1(2) . .
C18 C19 C20 C21 -37.6(3) . .
C14 C19 C20 C21 143.78(19) . .
C16 C15 C23 C24 65.4(2) . .
C14 C15 C23 C24 -114.72(19) . .
C16 C15 C23 C25 -58.6(2) . .
C14 C15 C23 C25 121.25(19) . .
C34 P1 C26 C27 95.37(17) . .
Sc1 P1 C26 C27 -81.46(16) . .
C34 P1 C26 C31 -92.47(16) . .
Sc1 P1 C26 C31 90.70(16) . .
C31 C26 C27 C28 -0.4(3) . .
P1 C26 C27 C28 171.83(15) . .
C31 C26 C27 C33 -179.59(18) . .
P1 C26 C27 C33 -7.3(3) . .
C26 C27 C28 C29 0.6(3) . .
C33 C27 C28 C29 179.8(2) . .
C27 C28 C29 C30 -0.5(4) . .
C28 C29 C30 C31 0.2(4) . .
C29 C30 C31 C26 0.0(3) . .
C29 C30 C31 C32 179.8(2) . .
C27 C26 C31 C30 0.1(3) . .
P1 C26 C31 C30 -172.12(15) . .
C27 C26 C31 C32 -179.70(19) . .
P1 C26 C31 C32 8.1(3) . .
C35 N4 C34 P1 -0.3(4) . .
Sc1 N4 C34 P1 -177.7(2) 3_577 .
C35 N4 C34 Sc1 177.42(19) . 3_577
C26 P1 C34 N4 1.1(3) . .
Sc1 P1 C34 N4 177.9(2) . .
C26 P1 C34 Sc1 -175.00(15) . 3_577
Sc1 P1 C34 Sc1 1.8(2) . 3_577
C34 N4 C35 C37 -65.1(2) . .
Sc1 N4 C35 C37 109.6(2) 3_577 .
C34 N4 C35 C36 175.65(19) . .
Sc1 N4 C35 C36 -9.6(3) 3_577 .
C34 N4 C35 C38 56.4(2) . .
Sc1 N4 C35 C38 -128.9(2) 3_577 .
C44 C39 C40 C41 0.7(4) . .
C39 C40 C41 C42 0.0(3) . .
C40 C41 C42 C43 -0.4(3) . .
C41 C42 C43 C44 0.1(4) . .
C42 C43 C44 C39 0.7(3) . .
C42 C43 C44 C45 -178.4(2) . .
C40 C39 C44 C43 -1.1(3) . .
C40 C39 C44 C45 178.0(2) . .

loop_
_platon_squeeze_void_nr
_platon_squeeze_void_average_x
_platon_squeeze_void_average_y
_platon_squeeze_void_average_z
_platon_squeeze_void_volume
_platon_squeeze_void_count_electrons
_platon_squeeze_void_content
1 0.500 0.000 0.000 312 43 ' '
2 0.107 0.160 0.292 8 0 ' '
3 0.000 0.500 0.500 312 43 ' '
4 0.607 0.340 0.792 8 0 ' '
5 0.393 0.660 0.208 8 0 ' '
6 0.893 0.840 0.708 8 0 ' '
